data_4032047
loop_
_publ_author_name
'Kotha, Sambasivarao'
'Gunta, Rama'

_publ_section_title
;
 Bridgehead vicinal diallylation of norbornene derivatives and extension
 to propellane derivatives via ring-closing metathesis.
;
_journal_name_full 'Beilstein journal of organic chemistry'
_journal_page_first 1877
_journal_page_last 1883
_journal_paper_doi 10.3762/bjoc.12.177
_journal_volume 12
_journal_year 2016
_chemical_formula_moiety 'C27 H26 O2'
_chemical_formula_sum 'C27 H26 O2'
_chemical_formula_weight 382.48
_space_group_IT_number 33
_space_group_name_Hall 'P 2c -2n'
_symmetry_cell_setting orthorhombic
_symmetry_space_group_name_Hall 'P 2c -2n'
_symmetry_space_group_name_H-M 'P n a 21'
_atom_sites_solution_hydrogens geom
_atom_sites_solution_primary direct
_atom_sites_solution_secondary difmap
_audit_creation_method SHELXL-97
_cell_angle_alpha 90.00
_cell_angle_beta 90.00
_cell_angle_gamma 90.00
_cell_formula_units_Z 4
_cell_length_a 8.1080(16)
_cell_length_b 24.504(5)
_cell_length_c 9.769(2)
_cell_measurement_reflns_used 4192
_cell_measurement_temperature 293(2)
_cell_measurement_theta_max 29.1
_cell_measurement_theta_min 3.0
_cell_volume 1940.9(7)
_computing_cell_refinement 'CrystalClear-SM Expert 2.1 b28'
_computing_data_collection 'CrystalClear-SM Expert 2.1 b28 (Rigaku, 2013)'
_computing_data_reduction 'CrystalClear-SM Expert 2.1 b28'
_computing_molecular_graphics 'CrystalStructure 4.0'
_computing_publication_material 'CrystalStructure 4.0 (Rigaku, 2010)'
_computing_structure_refinement 'SHELXL-97 (Sheldrick, 2008)'
_computing_structure_solution 'SHELXS-97 (Sheldrick, 2008)'
_diffrn_ambient_temperature 293(2)
_diffrn_measured_fraction_theta_full 0.998
_diffrn_measured_fraction_theta_max 0.995
_diffrn_measurement_device_type 'Rigaku Saturn724'
_diffrn_measurement_method \w
_diffrn_radiation_monochromator graphite
_diffrn_radiation_source 'fine-focus sealed tube'
_diffrn_radiation_type MoK\a
_diffrn_radiation_wavelength 0.71073
_diffrn_reflns_av_R_equivalents 0.0482
_diffrn_reflns_av_sigmaI/netI 0.0678
_diffrn_reflns_limit_h_max 11
_diffrn_reflns_limit_h_min -11
_diffrn_reflns_limit_k_max 33
_diffrn_reflns_limit_k_min -31
_diffrn_reflns_limit_l_max 13
_diffrn_reflns_limit_l_min -13
_diffrn_reflns_number 15661
_diffrn_reflns_theta_full 25.50
_diffrn_reflns_theta_max 29.13
_diffrn_reflns_theta_min 3.01
_exptl_absorpt_coefficient_mu 0.081
_exptl_absorpt_correction_T_max 0.991
_exptl_absorpt_correction_T_min 0.980
_exptl_absorpt_correction_type numerical
_exptl_crystal_colour Colorless
_exptl_crystal_density_diffrn 1.309
_exptl_crystal_density_method 'not measured'
_exptl_crystal_description Prism
_exptl_crystal_F_000 816
_exptl_crystal_size_max 0.36
_exptl_crystal_size_mid 0.31
_exptl_crystal_size_min 0.14
_refine_diff_density_max 0.223
_refine_diff_density_min -0.202
_refine_diff_density_rms 0.047
_refine_ls_abs_structure_details 'Flack H D (1983), Acta Cryst. A39, 876-881'
_refine_ls_abs_structure_Flack 1.2(10)
_refine_ls_extinction_method none
_refine_ls_goodness_of_fit_ref 0.991
_refine_ls_hydrogen_treatment constr
_refine_ls_matrix_type full
_refine_ls_number_parameters 262
_refine_ls_number_reflns 5070
_refine_ls_number_restraints 1
_refine_ls_restrained_S_all 0.991
_refine_ls_R_factor_all 0.0528
_refine_ls_R_factor_gt 0.0414
_refine_ls_shift/su_max 0.000
_refine_ls_shift/su_mean 0.000
_refine_ls_structure_factor_coef Fsqd
_refine_ls_weighting_details 'calc w=1/[\s^2^(Fo^2^)+(0.0459P)^2^+0.0000P] where P=(Fo^2^+2Fc^2^)/3'
_refine_ls_weighting_scheme calc
_refine_ls_wR_factor_gt 0.0883
_refine_ls_wR_factor_ref 0.0931
_reflns_number_gt 4006
_reflns_number_total 5070
_reflns_threshold_expression >2sigma(I)
_cod_data_source_file 15-shelxl.cif
_cod_data_source_block SRK-RG-224
_cod_depositor_comments
;
The following automatic conversions were performed:

'_exptl_absorpt_correction_type' value 'Numerical' changed to
'numerical' according to
/usr/data/users/saulius/crontab/automatic-downloads/rss-feeds/Beilstein/lib/dictionaries/cif_core.dic
dictionary named 'cif_core.dic' version 2.4.2 from 2011-04-26.

Automatic conversion script
Id: cif_fix_values 4268 2015-11-12 08:31:59Z antanas 

 Adding full bibliography for 4032046--4032049.cif.
;
_cod_database_code 4032047

loop_
_symmetry_equiv_pos_as_xyz
'x, y, z'
'-x, -y, z+1/2'
'x+1/2, -y+1/2, z'
'-x+1/2, y+1/2, z+1/2'

loop_
_atom_site_label
_atom_site_type_symbol
_atom_site_fract_x
_atom_site_fract_y
_atom_site_fract_z
_atom_site_U_iso_or_equiv
_atom_site_adp_type
_atom_site_occupancy
_atom_site_symmetry_multiplicity
_atom_site_calc_flag
_atom_site_refinement_flags
O1A O 0.64440(12) 0.42870(5) 0.08006(12) 0.0257(3) Uani 1 1 d .
O1 O 0.36563(12) 0.28769(4) -0.29888(12) 0.0265(3) Uani 1 1 d .
C10 C 0.35520(16) 0.33095(6) -0.07858(17) 0.0202(3) Uani 1 1 d .
C11A C 0.35109(17) 0.37647(7) 0.14070(17) 0.0227(3) Uani 1 1 d .
H11A H 0.4011 0.3991 0.2048 0.027 Uiso 1 1 calc R
C12 C 0.11999(17) 0.31876(6) 0.07087(17) 0.0215(3) Uani 1 1 d .
C2 C 0.63516(16) 0.37056(7) -0.38306(17) 0.0218(3) Uani 1 1 d .
H2A H 0.7088 0.3422 -0.3473 0.026 Uiso 1 1 calc R
C13 C -0.03768(18) 0.29597(7) 0.0999(2) 0.0274(4) Uani 1 1 d .
H13A H -0.0881 0.2735 0.0357 0.033 Uiso 1 1 calc R
C11 C 0.20409(18) 0.30848(6) -0.05346(18) 0.0220(3) Uani 1 1 d .
H11B H 0.1557 0.2861 -0.1190 0.026 Uiso 1 1 calc R
C13A C 0.11096(19) 0.36276(7) 0.29491(18) 0.0275(4) Uani 1 1 d .
H13B H 0.1596 0.3848 0.3611 0.033 Uiso 1 1 calc R
C10A C 0.42870(17) 0.36628(6) 0.01980(16) 0.0204(3) Uani 1 1 d .
C6 C 0.49624(15) 0.37835(6) -0.27329(16) 0.0189(3) Uani 1 1 d .
C9 C 0.45208(17) 0.32276(6) -0.20846(17) 0.0211(3) Uani 1 1 d .
H9A H 0.5557 0.3046 -0.1839 0.025 Uiso 1 1 calc R
C8 C 0.22576(16) 0.42911(7) -0.24001(19) 0.0242(4) Uani 1 1 d .
H8A H 0.1131 0.4221 -0.2413 0.029 Uiso 1 1 calc R
C9A C 0.59013(16) 0.39171(6) -0.02269(17) 0.0219(3) Uani 1 1 d .
H9AA H 0.6721 0.3625 -0.0298 0.026 Uiso 1 1 calc R
C5A C 0.81636(16) 0.44398(7) 0.0708(2) 0.0285(4) Uani 1 1 d .
H5AA H 0.8803 0.4117 0.0490 0.034 Uiso 1 1 calc R
H5AB H 0.8524 0.4568 0.1599 0.034 Uiso 1 1 calc R
C12A C 0.19503(18) 0.35301(6) 0.17041(18) 0.0225(3) Uani 1 1 d .
C4A C 0.85427(17) 0.48751(7) -0.0340(2) 0.0278(4) Uani 1 1 d .
H4AA H 0.9006 0.5200 -0.0036 0.033 Uiso 1 1 calc R
C7A C 0.47264(16) 0.47221(6) -0.15294(19) 0.0224(3) Uani 1 1 d .
H7AA H 0.5054 0.4911 -0.0701 0.027 Uiso 1 1 calc R
H7AB H 0.4983 0.4957 -0.2300 0.027 Uiso 1 1 calc R
C8A C 0.28933(17) 0.46241(7) -0.14907(19) 0.0244(4) Uani 1 1 d .
H8AA H 0.2232 0.4795 -0.0841 0.029 Uiso 1 1 calc R
C7 C 0.33868(16) 0.40263(7) -0.34175(17) 0.0227(3) Uani 1 1 d .
H7A H 0.3714 0.4294 -0.4097 0.027 Uiso 1 1 calc R
H7B H 0.2796 0.3737 -0.3886 0.027 Uiso 1 1 calc R
C14 C -0.11592(19) 0.30676(7) 0.2208(2) 0.0322(4) Uani 1 1 d .
H14A H -0.2194 0.2918 0.2378 0.039 Uiso 1 1 calc R
C14A C -0.0408(2) 0.34032(7) 0.3198(2) 0.0319(4) Uani 1 1 d .
H14B H -0.0943 0.3473 0.4022 0.038 Uiso 1 1 calc R
C6A C 0.57378(16) 0.41864(6) -0.16555(18) 0.0195(3) Uani 1 1 d .
C3 C 0.57295(17) 0.35003(7) -0.51827(19) 0.0279(4) Uani 1 1 d .
H3A H 0.5899 0.3709 -0.5966 0.033 Uiso 1 1 calc R
C2A C 0.74998(16) 0.43088(7) -0.22246(19) 0.0226(3) Uani 1 1 d .
H2AA H 0.8203 0.4008 -0.1916 0.027 Uiso 1 1 calc R
C1 C 0.73190(17) 0.42404(7) -0.37700(19) 0.0261(4) Uani 1 1 d .
H1A H 0.8383 0.4208 -0.4218 0.031 Uiso 1 1 calc R
H1B H 0.6706 0.4540 -0.4175 0.031 Uiso 1 1 calc R
C4 C 0.49456(19) 0.30287(8) -0.5283(2) 0.0313(4) Uani 1 1 d .
H4A H 0.4568 0.2922 -0.6141 0.038 Uiso 1 1 calc R
C3A C 0.82559(17) 0.48209(7) -0.1660(2) 0.0268(4) Uani 1 1 d .
H3AA H 0.8526 0.5104 -0.2252 0.032 Uiso 1 1 calc R
C5 C 0.4628(2) 0.26528(7) -0.4087(2) 0.0312(4) Uani 1 1 d .
H5A H 0.4075 0.2329 -0.4426 0.037 Uiso 1 1 calc R
H5B H 0.5683 0.2539 -0.3716 0.037 Uiso 1 1 calc R

loop_
_atom_site_aniso_label
_atom_site_aniso_U_11
_atom_site_aniso_U_22
_atom_site_aniso_U_33
_atom_site_aniso_U_23
_atom_site_aniso_U_13
_atom_site_aniso_U_12
O1A 0.0185(5) 0.0324(7) 0.0261(6) -0.0076(6) -0.0023(4) -0.0036(4)
O1 0.0244(5) 0.0282(6) 0.0269(7) -0.0108(5) 0.0063(5) -0.0050(4)
C10 0.0202(7) 0.0166(8) 0.0237(9) 0.0019(7) 0.0003(6) 0.0023(6)
C11A 0.0231(7) 0.0245(9) 0.0204(9) -0.0001(7) -0.0042(6) -0.0020(6)
C12 0.0216(7) 0.0178(8) 0.0252(9) 0.0022(7) 0.0026(6) 0.0007(6)
C2 0.0164(6) 0.0269(9) 0.0220(8) -0.0003(7) 0.0029(6) 0.0011(6)
C13 0.0259(7) 0.0215(9) 0.0349(10) 0.0004(8) 0.0048(7) -0.0039(6)
C11 0.0226(7) 0.0184(8) 0.0250(9) -0.0016(7) -0.0002(6) -0.0006(6)
C13A 0.0309(8) 0.0294(9) 0.0221(9) 0.0037(8) 0.0026(7) 0.0008(7)
C10A 0.0183(6) 0.0205(8) 0.0225(9) 0.0030(7) -0.0018(6) 0.0007(6)
C6 0.0142(6) 0.0215(8) 0.0209(8) -0.0025(7) 0.0008(6) 0.0001(5)
C9 0.0162(6) 0.0203(8) 0.0267(9) -0.0026(7) 0.0002(6) 0.0004(5)
C8 0.0144(6) 0.0285(9) 0.0296(9) 0.0024(8) 0.0013(6) 0.0031(6)
C9A 0.0167(6) 0.0240(8) 0.0250(8) -0.0045(8) -0.0019(6) -0.0005(6)
C5A 0.0167(6) 0.0326(10) 0.0362(10) -0.0078(9) -0.0062(7) -0.0012(6)
C12A 0.0235(7) 0.0222(8) 0.0220(8) 0.0034(8) 0.0006(6) 0.0017(6)
C4A 0.0142(6) 0.0252(9) 0.0441(11) -0.0093(9) 0.0012(7) -0.0019(6)
C7A 0.0169(6) 0.0204(8) 0.0301(9) 0.0007(7) -0.0004(6) 0.0007(5)
C8A 0.0164(6) 0.0244(8) 0.0323(9) -0.0007(8) 0.0051(6) 0.0039(6)
C7 0.0176(6) 0.0282(9) 0.0223(8) -0.0007(8) -0.0020(6) 0.0015(6)
C14 0.0264(7) 0.0297(10) 0.0404(11) 0.0042(9) 0.0105(8) -0.0023(6)
C14A 0.0336(8) 0.0337(10) 0.0283(10) 0.0040(8) 0.0110(8) 0.0019(7)
C6A 0.0132(6) 0.0202(8) 0.0251(8) -0.0019(7) 0.0014(6) -0.0010(5)
C3 0.0212(7) 0.0408(10) 0.0216(8) -0.0014(8) 0.0049(6) 0.0013(7)
C2A 0.0148(6) 0.0211(8) 0.0319(10) 0.0005(8) 0.0030(6) 0.0003(5)
C1 0.0185(6) 0.0295(9) 0.0303(9) 0.0020(8) 0.0077(7) -0.0021(6)
C4 0.0239(7) 0.0447(11) 0.0251(9) -0.0113(9) 0.0029(7) -0.0006(7)
C3A 0.0147(6) 0.0230(9) 0.0427(11) -0.0022(8) 0.0057(7) -0.0020(5)
C5 0.0308(8) 0.0304(10) 0.0325(10) -0.0131(8) 0.0082(7) -0.0028(7)

loop_
_atom_type_symbol
_atom_type_description
_atom_type_scat_dispersion_real
_atom_type_scat_dispersion_imag
_atom_type_scat_source
C C 0.0033 0.0016 'International Tables Vol C Tables 4.2.6.8 and 6.1.1.4'
H H 0.0000 0.0000 'International Tables Vol C Tables 4.2.6.8 and 6.1.1.4'
O O 0.0106 0.0060 'International Tables Vol C Tables 4.2.6.8 and 6.1.1.4'

loop_
_geom_angle_atom_site_label_1
_geom_angle_atom_site_label_2
_geom_angle_atom_site_label_3
_geom_angle
C9A O1A C5A 114.78(12)
C9 O1 C5 115.15(11)
C11 C10 C10A 119.95(15)
C11 C10 C9 124.45(14)
C10A C10 C9 115.56(12)
C10A C11A C12A 121.00(14)
C10A C11A H11A 119.5
C12A C11A H11A 119.5
C11 C12 C12A 119.08(13)
C11 C12 C13 122.25(15)
C12A C12 C13 118.67(15)
C3 C2 C1 119.60(15)
C3 C2 C6 113.67(12)
C1 C2 C6 103.77(12)
C3 C2 H2A 106.3
C1 C2 H2A 106.3
C6 C2 H2A 106.3
C14 C13 C12 120.88(16)
C14 C13 H13A 119.6
C12 C13 H13A 119.6
C10 C11 C12 120.97(15)
C10 C11 H11B 119.5
C12 C11 H11B 119.5
C14A C13A C12A 121.18(17)
C14A C13A H13B 119.4
C12A C13A H13B 119.4
C11A C10A C10 120.24(13)
C11A C10A C9A 124.35(14)
C10 C10A C9A 115.38(13)
C9 C6 C7 108.81(11)
C9 C6 C2 109.86(12)
C7 C6 C2 109.99(13)
C9 C6 C6A 111.81(13)
C7 C6 C6A 112.01(12)
C2 C6 C6A 104.29(11)
O1 C9 C10 110.36(11)
O1 C9 C6 113.19(13)
C10 C9 C6 110.41(12)
O1 C9 H9A 107.5
C10 C9 H9A 107.5
C6 C9 H9A 107.5
C8A C8 C7 118.58(13)
C8A C8 H8A 120.7
C7 C8 H8A 120.7
O1A C9A C10A 109.73(13)
O1A C9A C6A 113.01(12)
C10A C9A C6A 110.47(11)
O1A C9A H9AA 107.8
C10A C9A H9AA 107.8
C6A C9A H9AA 107.8
O1A C5A C4A 114.91(13)
O1A C5A H5AA 108.5
C4A C5A H5AA 108.5
O1A C5A H5AB 108.5
C4A C5A H5AB 108.5
H5AA C5A H5AB 107.5
C13A C12A C11A 122.47(15)
C13A C12A C12 118.79(14)
C11A C12A C12 118.73(15)
C3A C4A C5A 123.83(16)
C3A C4A H4AA 118.1
C5A C4A H4AA 118.1
C8A C7A C6A 112.86(12)
C8A C7A H7AA 109.0
C6A C7A H7AA 109.0
C8A C7A H7AB 109.0
C6A C7A H7AB 109.0
H7AA C7A H7AB 107.8
C8 C8A C7A 118.03(14)
C8 C8A H8AA 121.0
C7A C8A H8AA 121.0
C8 C7 C6 112.39(13)
C8 C7 H7A 109.1
C6 C7 H7A 109.1
C8 C7 H7B 109.1
C6 C7 H7B 109.1
H7A C7 H7B 107.9
C13 C14 C14A 120.38(14)
C13 C14 H14A 119.8
C14A C14 H14A 119.8
C13A C14A C14 120.09(16)
C13A C14A H14B 120.0
C14 C14A H14B 120.0
C9A C6A C7A 109.49(14)
C9A C6A C2A 108.91(12)
C7A C6A C2A 110.42(12)
C9A C6A C6 111.68(12)
C7A C6A C6 111.86(12)
C2A C6A C6 104.35(13)
C4 C3 C2 121.31(17)
C4 C3 H3A 119.3
C2 C3 H3A 119.3
C3A C2A C1 119.62(15)
C3A C2A C6A 113.78(13)
C1 C2A C6A 104.07(13)
C3A C2A H2AA 106.1
C1 C2A H2AA 106.1
C6A C2A H2AA 106.1
C2A C1 C2 100.47(14)
C2A C1 H1A 111.7
C2 C1 H1A 111.7
C2A C1 H1B 111.7
C2 C1 H1B 111.7
H1A C1 H1B 109.4
C3 C4 C5 123.90(18)
C3 C4 H4A 118.1
C5 C4 H4A 118.1
C4A C3A C2A 121.06(17)
C4A C3A H3AA 119.5
C2A C3A H3AA 119.5
O1 C5 C4 115.93(14)
O1 C5 H5A 108.3
C4 C5 H5A 108.3
O1 C5 H5B 108.3
C4 C5 H5B 108.3
H5A C5 H5B 107.4

loop_
_geom_bond_atom_site_label_1
_geom_bond_atom_site_label_2
_geom_bond_distance
O1A C9A 1.4222(19)
O1A C5A 1.4465(16)
O1 C9 1.4177(18)
O1 C5 1.440(2)
C10 C11 1.366(2)
C10 C10A 1.424(2)
C10 C9 1.506(2)
C11A C10A 1.361(2)
C11A C12A 1.420(2)
C11A H11A 0.9300
C12 C11 1.416(2)
C12 C12A 1.421(2)
C12 C13 1.424(2)
C2 C3 1.501(2)
C2 C1 1.528(2)
C2 C6 1.567(2)
C2 H2A 0.9800
C13 C14 1.367(2)
C13 H13A 0.9300
C11 H11B 0.9300
C13A C14A 1.369(2)
C13A C12A 1.414(2)
C13A H13B 0.9300
C10A C9A 1.5079(19)
C6 C9 1.544(2)
C6 C7 1.5598(19)
C6 C6A 1.574(2)
C9 H9A 0.9800
C8 C8A 1.312(2)
C8 C7 1.499(2)
C8 H8A 0.9300
C9A C6A 1.549(2)
C9A H9AA 0.9800
C5A C4A 1.510(3)
C5A H5AA 0.9700
C5A H5AB 0.9700
C4A C3A 1.317(3)
C4A H4AA 0.9300
C7A C8A 1.5060(18)
C7A C6A 1.553(2)
C7A H7AA 0.9700
C7A H7AB 0.9700
C8A H8AA 0.9300
C7 H7A 0.9700
C7 H7B 0.9700
C14 C14A 1.408(3)
C14 H14A 0.9300
C14A H14B 0.9300
C6A C2A 1.5621(19)
C3 C4 1.323(2)
C3 H3A 0.9300
C2A C3A 1.501(2)
C2A C1 1.526(3)
C2A H2AA 0.9800
C1 H1A 0.9700
C1 H1B 0.9700
C4 C5 1.510(3)
C4 H4A 0.9300
C3A H3AA 0.9300
C5 H5A 0.9700
C5 H5B 0.9700

loop_
_geom_torsion_atom_site_label_1
_geom_torsion_atom_site_label_2
_geom_torsion_atom_site_label_3
_geom_torsion_atom_site_label_4
_geom_torsion
C11 C12 C13 C14 -179.87(15)
C12A C12 C13 C14 0.1(2)
C10A C10 C11 C12 -1.4(2)
C9 C10 C11 C12 -179.20(14)
C12A C12 C11 C10 0.0(2)
C13 C12 C11 C10 179.92(15)
C12A C11A C10A C10 -1.0(2)
C12A C11A C10A C9A 176.79(14)
C11 C10 C10A C11A 2.0(2)
C9 C10 C10A C11A 179.94(14)
C11 C10 C10A C9A -176.05(14)
C9 C10 C10A C9A 1.94(19)
C3 C2 C6 C9 80.03(16)
C1 C2 C6 C9 -148.46(13)
C3 C2 C6 C7 -39.71(18)
C1 C2 C6 C7 91.80(15)
C3 C2 C6 C6A -159.98(13)
C1 C2 C6 C6A -28.48(15)
C5 O1 C9 C10 -164.13(13)
C5 O1 C9 C6 71.56(16)
C11 C10 C9 O1 -1.2(2)
C10A C10 C9 O1 -179.05(12)
C11 C10 C9 C6 124.72(16)
C10A C10 C9 C6 -53.17(17)
C7 C6 C9 O1 49.26(16)
C2 C6 C9 O1 -71.20(14)
C6A C6 C9 O1 173.50(10)
C7 C6 C9 C10 -75.02(15)
C2 C6 C9 C10 164.52(12)
C6A C6 C9 C10 49.22(14)
C5A O1A C9A C10A 163.47(13)
C5A O1A C9A C6A -72.76(15)
C11A C10A C9A O1A -1.8(2)
C10 C10A C9A O1A 176.06(12)
C11A C10A C9A C6A -127.09(16)
C10 C10A C9A C6A 50.82(17)
C9A O1A C5A C4A 80.06(18)
C14A C13A C12A C11A 178.86(16)
C14A C13A C12A C12 -0.7(2)
C10A C11A C12A C13A -179.97(15)
C10A C11A C12A C12 -0.4(2)
C11 C12 C12A C13A -179.48(14)
C13 C12 C12A C13A 0.6(2)
C11 C12 C12A C11A 1.0(2)
C13 C12 C12A C11A -179.00(15)
O1A C5A C4A C3A -60.6(2)
C7 C8 C8A C7A 0.3(2)
C6A C7A C8A C8 -47.0(2)
C8A C8 C7 C6 46.7(2)
C9 C6 C7 C8 79.84(16)
C2 C6 C7 C8 -159.78(13)
C6A C6 C7 C8 -44.29(17)
C12 C13 C14 C14A -0.6(3)
C12A C13A C14A C14 0.2(3)
C13 C14 C14A C13A 0.5(3)
O1A C9A C6A C7A -49.65(14)
C10A C9A C6A C7A 73.72(15)
O1A C9A C6A C2A 71.18(15)
C10A C9A C6A C2A -165.45(12)
O1A C9A C6A C6 -174.10(10)
C10A C9A C6A C6 -50.73(15)
C8A C7A C6A C9A -81.01(17)
C8A C7A C6A C2A 159.07(15)
C8A C7A C6A C6 43.3(2)
C9 C6 C6A C9A 1.45(15)
C7 C6 C6A C9A 123.88(13)
C2 C6 C6A C9A -117.22(13)
C9 C6 C6A C7A -121.67(13)
C7 C6 C6A C7A 0.76(18)
C2 C6 C6A C7A 119.66(13)
C9 C6 C6A C2A 118.95(13)
C7 C6 C6A C2A -118.62(13)
C2 C6 C6A C2A 0.28(15)
C1 C2 C3 C4 177.26(14)
C6 C2 C3 C4 -59.5(2)
C9A C6A C2A C3A -80.66(17)
C7A C6A C2A C3A 39.6(2)
C6 C6A C2A C3A 159.96(14)
C9A C6A C2A C1 147.48(14)
C7A C6A C2A C1 -92.26(16)
C6 C6A C2A C1 28.09(16)
C3A C2A C1 C2 -174.22(12)
C6A C2A C1 C2 -45.84(15)
C3 C2 C1 C2A 173.83(12)
C6 C2 C1 C2A 45.90(15)
C2 C3 C4 C5 -1.1(2)
C5A C4A C3A C2A 0.4(2)
C1 C2A C3A C4A -174.84(14)
C6A C2A C3A C4A 61.4(2)
C9 O1 C5 C4 -78.83(18)
C3 C4 C5 O1 60.3(2)
